data_7715165
loop_
_publ_author_name
'Wang, Jieying'
'Ping, Yezi'
'Chen, Yanmei'
'Liu, Shanshan'
'Dong, Jinfeng'
'Ruan, Zhijun'
'Liang, Xiangming'
'Lin, Junqi'

_publ_section_title
;
 Improvement of electrocatalytic water oxidation activity of novel copper
 complex by modulating the axial coordination of phosphate on metal
 center.
;
_journal_issue 11
_journal_name_full 'Dalton transactions (Cambridge, England : 2003)'
_journal_page_first 5222
_journal_page_last 5229
_journal_paper_doi 10.1039/d3dt03409g
_journal_volume 53
_journal_year 2024
_chemical_formula_moiety 'C16 H22 Cl Cu N4 O4, Cl O4'
_chemical_formula_sum 'C16 H22 Cl2 Cu N4 O8'
_chemical_formula_weight 532.81
_space_group_crystal_system orthorhombic
_space_group_IT_number 62
_space_group_name_Hall '-P 2ac 2n'
_space_group_name_H-M_alt 'P n m a'
_atom_sites_solution_hydrogens geom
_atom_sites_solution_primary dual
_audit_creation_date 2024-01-26
_audit_creation_method
;
Olex2 1.5
(compiled 2022.04.07 svn.rca3783a0 for OlexSys, GUI svn.r6498)
;
_audit_update_record
;
2024-01-29 deposited with the CCDC.	2024-02-01 downloaded from the CCDC.
;
_cell_angle_alpha 90
_cell_angle_beta 90
_cell_angle_gamma 90
_cell_formula_units_Z 4
_cell_length_a 13.3806(4)
_cell_length_b 11.9359(4)
_cell_length_c 12.9332(5)
_cell_measurement_reflns_used 9634
_cell_measurement_temperature 192.00
_cell_measurement_theta_max 26.26
_cell_measurement_theta_min 2.32
_cell_volume 2065.55(12)
_computing_cell_refinement 'Bruker SAINT'
_computing_data_collection 'Bruker APEX2'
_computing_data_reduction 'Bruker SAINT'
_computing_molecular_graphics 'Olex2 1.5 (Dolomanov et al., 2009)'
_computing_publication_material 'Olex2 1.5 (Dolomanov et al., 2009)'
_computing_structure_refinement 'SHELXL 2019/3 (Sheldrick, 2015)'
_computing_structure_solution 'SHELXT 2018/2 (Sheldrick, 2018)'
_diffrn_ambient_temperature 192.00
_diffrn_measured_fraction_theta_full 0.999
_diffrn_measured_fraction_theta_max 0.999
_diffrn_measurement_device_type 'Bruker APEX-II CCD'
_diffrn_measurement_method '\f and \w scans'
_diffrn_radiation_type MoK\a
_diffrn_radiation_wavelength 0.71073
_diffrn_reflns_av_R_equivalents 0.0793
_diffrn_reflns_av_unetI/netI 0.0286
_diffrn_reflns_Laue_measured_fraction_full 0.999
_diffrn_reflns_Laue_measured_fraction_max 0.999
_diffrn_reflns_limit_h_max 16
_diffrn_reflns_limit_h_min -16
_diffrn_reflns_limit_k_max 14
_diffrn_reflns_limit_k_min -14
_diffrn_reflns_limit_l_max 16
_diffrn_reflns_limit_l_min -16
_diffrn_reflns_number 43215
_diffrn_reflns_point_group_measured_fraction_full 0.999
_diffrn_reflns_point_group_measured_fraction_max 0.999
_diffrn_reflns_theta_full 25.242
_diffrn_reflns_theta_max 26.388
_diffrn_reflns_theta_min 2.190
_exptl_absorpt_coefficient_mu 1.370
_exptl_absorpt_correction_T_max 0.7454
_exptl_absorpt_correction_T_min 0.6163
_exptl_absorpt_correction_type multi-scan
_exptl_absorpt_process_details SADABS
_exptl_crystal_colour blue
_exptl_crystal_colour_primary blue
_exptl_crystal_density_diffrn 1.713
_exptl_crystal_density_meas ?
_exptl_crystal_description block
_exptl_crystal_F_000 1092
_exptl_crystal_size_max 0.21
_exptl_crystal_size_mid 0.19
_exptl_crystal_size_min 0.18
_refine_diff_density_max 0.406
_refine_diff_density_min -0.348
_refine_diff_density_rms 0.058
_refine_ls_extinction_method none
_refine_ls_goodness_of_fit_ref 1.039
_refine_ls_hydrogen_treatment constr
_refine_ls_matrix_type full
_refine_ls_number_parameters 229
_refine_ls_number_reflns 2218
_refine_ls_number_restraints 289
_refine_ls_restrained_S_all 1.086
_refine_ls_R_factor_all 0.0334
_refine_ls_R_factor_gt 0.0287
_refine_ls_shift/su_max 0.001
_refine_ls_shift/su_mean 0.000
_refine_ls_structure_factor_coef Fsqd
_refine_ls_weighting_details 'w=1/[\s^2^(Fo^2^)+(0.0329P)^2^+1.7822P] where P=(Fo^2^+2Fc^2^)/3'
_refine_ls_weighting_scheme calc
_refine_ls_wR_factor_gt 0.0728
_refine_ls_wR_factor_ref 0.0761
_reflns_Friedel_coverage 0.000
_reflns_number_gt 1956
_reflns_number_total 2218
_reflns_threshold_expression 'I > 2\s(I)'
_cod_data_source_file d3dt03409g2.cif
_cod_data_source_block 4
_cod_depositor_comments
;
The following automatic conversions were performed:

data item '_exptl_crystal_density_meas' value 'not measured' was
changed to '?' -- the value is perceived as not measured.

Automatic conversion script
Id: cif_fix_values 8170 2020-07-09 18:12:32Z antanas 

 Adding full bibliography for 7715165--7715166.cif.
;
_cod_database_code 7715165
_shelx_shelxl_version_number 2019/3
_shelx_space_group_comment
;
The symmetry employed for this shelxl refinement is uniquely defined
by the following loop, which should always be used as a source of
symmetry information in preference to the above space-group names.
They are only intended as comments.
;
_shelx_estimated_absorpt_t_max 0.791
_shelx_estimated_absorpt_t_min 0.762
_olex2_refinement_description
;
1. Fixed Uiso
 At 1.2 times of:
  All C(H) groups, All C(H,H) groups
 At 1.5 times of:
  All C(H,H,H) groups
2. Restrained distances
 Cl1-O1 \\sim Cl1-O4 \\sim Cl1-O2 \\sim Cl1-O3
 with sigma of 0.02
 O1-O2 \\sim O1-O3 \\sim O1-O4 \\sim O2-O3 \\sim O2-O4 \\sim O3-O4
 with sigma of 0.02
 O5-O6 \\sim O5-O7 \\sim O5-O8 \\sim O6-O7 \\sim O6-O8 \\sim O7-O8
 with sigma of 0.02
 Cl2-O8 \\sim Cl2-O6 \\sim Cl2-O5 \\sim Cl2-O7
 with sigma of 0.02
3. Uiso/Uaniso restraints and constraints
Cl1 \\sim Cl2 \\sim Cl1A \\sim O1 \\sim O2 \\sim O3 \\sim O4 \\sim O5 \\sim O7
\\sim O6 \\sim O1A \\sim O2A \\sim O3A \\sim O4A \\sim O8: within 2A with sigma
of 0.01 and sigma for terminal atoms of 0.02 within 2A
4. Same fragment restrains
{Cl1A, O1A, O2A, O3A, O4A} sigma for 1-2: 0.02, 1-3: 0.02
as in
{Cl1, O1, O2, O3, O4}
5. Others
 Sof(Cl1A)=Sof(O1A)=Sof(O2A)=Sof(O3A)=Sof(O4A)=0.5*(1-FVAR(2))
 Sof(Cl1)=Sof(O1)=Sof(O2)=Sof(O3)=Sof(O4)=0.5*FVAR(2)
 Fixed Sof: O7(0.5) O6(0.5) O8(0.5)
6.a Secondary CH2 refined with riding coordinates:
 C5(H5A,H5B)
6.b Aromatic/amide H refined with riding coordinates:
 C2(H2), C4(H4), C6(H6)
6.c Idealised Me refined as rotating group:
 C3(H3A,H3B,H3C), C7(H7A,H7B,H7C)
;
_olex2_submission_special_instructions 'No special instructions were received'

loop_
_space_group_symop_operation_xyz
'x, y, z'
'-x+1/2, -y, z+1/2'
'-x, y+1/2, -z'
'x+1/2, -y+1/2, -z+1/2'
'-x, -y, -z'
'x-1/2, y, -z-1/2'
'x, -y-1/2, z'
'-x-1/2, y-1/2, z-1/2'

loop_
_atom_site_label
_atom_site_type_symbol
_atom_site_fract_x
_atom_site_fract_y
_atom_site_fract_z
_atom_site_U_iso_or_equiv
_atom_site_adp_type
_atom_site_occupancy
_atom_site_site_symmetry_order
_atom_site_calc_flag
_atom_site_refinement_flags_posn
_atom_site_refinement_flags_adp
_atom_site_refinement_flags_occupancy
_atom_site_disorder_assembly
_atom_site_disorder_group
Cu1 Cu 0.73339(2) 0.750000 0.49810(2) 0.02478(12) Uani 1 2 d S T P . .
Cl1 Cl 0.67054(15) 0.7460(11) 0.77026(15) 0.0282(6) Uani 0.401(3) 1 d D U P A -1
O1 O 0.6613(3) 0.7711(5) 0.6608(3) 0.0389(16) Uani 0.401(3) 1 d D U P A -1
O2 O 0.6675(6) 0.6267(4) 0.7840(6) 0.065(2) Uani 0.401(3) 1 d D U P A -1
O3 O 0.7643(4) 0.7837(4) 0.8075(4) 0.0663(18) Uani 0.401(3) 1 d D U P A -1
O4 O 0.5894(5) 0.7962(5) 0.8215(4) 0.079(2) Uani 0.401(3) 1 d D U P A -1
N006 N 0.81713(14) 0.60637(18) 0.51016(14) 0.0399(5) Uani 1 1 d . . . . .
N7 N 0.63496(12) 0.64618(14) 0.44330(12) 0.0259(3) Uani 1 1 d . . . . .
C1 C 0.55538(14) 0.68826(18) 0.39295(14) 0.0283(4) Uani 1 1 d . . . . .
C2 C 0.50840(19) 0.5027(2) 0.34866(19) 0.0510(7) Uani 1 1 d . . . . .
H2 H 0.463935 0.452148 0.315477 0.061 Uiso 1 1 calc R U . . .
C3 C 0.87785(19) 0.5964(3) 0.4143(2) 0.0572(7) Uani 1 1 d . . . . .
H3A H 0.834611 0.606184 0.353844 0.086 Uiso 1 1 calc R U . . .
H3B H 0.909106 0.522185 0.411824 0.086 Uiso 1 1 calc R U . . .
H3C H 0.929844 0.654207 0.414171 0.086 Uiso 1 1 calc R U . . .
C4 C 0.48874(16) 0.6161(2) 0.34552(17) 0.0417(6) Uani 1 1 d . . . . .
H4 H 0.430864 0.643954 0.311618 0.050 Uiso 1 1 calc R U . . .
C5 C 0.74495(19) 0.5114(2) 0.51249(19) 0.0437(6) Uani 1 1 d . . . . .
H5A H 0.724215 0.496912 0.584745 0.052 Uiso 1 1 calc R U . . .
H5B H 0.777767 0.442921 0.485748 0.052 Uiso 1 1 calc R U . . .
C6 C 0.5914(2) 0.4614(2) 0.39908(19) 0.0475(6) Uani 1 1 d . . . . .
H6 H 0.605204 0.383316 0.400380 0.057 Uiso 1 1 calc R U . . .
C7 C 0.8839(2) 0.5969(3) 0.6019(2) 0.0658(9) Uani 1 1 d . . . . .
H7A H 0.937719 0.652207 0.596488 0.099 Uiso 1 1 calc R U . . .
H7B H 0.912593 0.521411 0.604523 0.099 Uiso 1 1 calc R U . . .
H7C H 0.845178 0.610762 0.664911 0.099 Uiso 1 1 calc R U . . .
C8 C 0.65414(16) 0.53737(18) 0.44784(16) 0.0340(5) Uani 1 1 d . . . . .
Cl2 Cl 0.70494(5) 0.750000 0.15642(6) 0.03360(18) Uani 1 2 d DS TU P . .
O5 O 0.77608(19) 0.750000 0.07389(19) 0.0501(6) Uani 1 2 d DS TU P B .
O7 O 0.7035(6) 0.6395(5) 0.2053(5) 0.065(2) Uani 0.5 1 d D U P B -1
O6 O 0.6089(2) 0.7730(6) 0.1174(3) 0.067(2) Uani 0.5 1 d D U P B -1
Cl1A Cl 0.6421(6) 0.7530(17) 0.7519(7) 0.0374(18) Uani 0.099(3) 1 d D U P A -2
O1A O 0.7046(11) 0.7898(16) 0.6687(11) 0.037(3) Uani 0.099(3) 1 d D U P A -2
O2A O 0.5440(8) 0.7334(17) 0.7125(13) 0.054(4) Uani 0.099(3) 1 d D U P A -2
O3A O 0.6843(17) 0.6566(19) 0.798(2) 0.057(5) Uani 0.099(3) 1 d D U P A -2
O4A O 0.6367(15) 0.8413(19) 0.8258(13) 0.040(4) Uani 0.099(3) 1 d D U P A -2
O8 O 0.7342(6) 0.8288(5) 0.2314(5) 0.0660(19) Uani 0.5 1 d D U P B -1

loop_
_atom_site_aniso_label
_atom_site_aniso_U_11
_atom_site_aniso_U_22
_atom_site_aniso_U_33
_atom_site_aniso_U_23
_atom_site_aniso_U_13
_atom_site_aniso_U_12
Cu1 0.01474(17) 0.0343(2) 0.02532(19) 0.000 -0.00182(12) 0.000
Cl1 0.0302(8) 0.0294(15) 0.0248(7) 0.002(2) 0.0014(5) -0.001(2)
O1 0.043(2) 0.049(5) 0.0251(16) 0.0023(18) 0.0027(15) 0.007(3)
O2 0.081(4) 0.025(3) 0.088(5) 0.009(3) -0.026(4) -0.011(3)
O3 0.062(3) 0.075(4) 0.061(3) 0.001(2) -0.025(2) -0.032(2)
O4 0.080(4) 0.095(5) 0.062(3) 0.022(3) 0.045(3) 0.043(3)
N006 0.0260(9) 0.0552(12) 0.0385(10) -0.0034(9) -0.0013(8) 0.0172(9)
N7 0.0214(8) 0.0334(9) 0.0230(8) -0.0042(7) 0.0019(6) -0.0017(7)
C1 0.0200(9) 0.0452(12) 0.0199(9) -0.0020(8) 0.0007(7) -0.0018(8)
C2 0.0466(14) 0.0656(17) 0.0408(13) -0.0255(12) 0.0119(11) -0.0251(13)
C3 0.0350(13) 0.0721(18) 0.0645(17) -0.0143(15) 0.0187(12) 0.0100(13)
C4 0.0268(10) 0.0691(16) 0.0292(11) -0.0118(11) -0.0005(8) -0.0117(11)
C5 0.0460(14) 0.0396(13) 0.0455(14) 0.0025(10) 0.0080(10) 0.0153(11)
C6 0.0594(16) 0.0357(12) 0.0475(14) -0.0147(11) 0.0215(12) -0.0111(11)
C7 0.0494(16) 0.082(2) 0.0661(18) -0.0038(16) -0.0253(14) 0.0333(15)
C8 0.0367(11) 0.0332(11) 0.0320(11) -0.0053(9) 0.0113(9) 0.0012(9)
Cl2 0.0318(4) 0.0395(4) 0.0294(4) 0.000 0.0054(3) 0.000
O5 0.0539(15) 0.0540(15) 0.0422(14) 0.000 0.0220(12) 0.000
O7 0.112(6) 0.052(3) 0.032(3) 0.009(2) 0.022(3) 0.009(3)
O6 0.0329(15) 0.076(7) 0.093(2) 0.004(3) -0.0129(16) 0.0027(19)
Cl1A 0.048(4) 0.027(3) 0.038(3) 0.006(5) 0.007(3) 0.001(5)
O1A 0.039(5) 0.044(5) 0.028(5) 0.001(4) 0.007(5) -0.011(5)
O2A 0.034(6) 0.033(9) 0.096(8) 0.005(7) 0.001(6) 0.005(6)
O3A 0.082(9) 0.027(9) 0.064(9) 0.019(8) -0.014(9) -0.007(9)
O4A 0.050(8) 0.042(8) 0.027(7) -0.008(7) 0.028(7) 0.010(7)
O8 0.077(4) 0.080(5) 0.041(3) -0.021(3) 0.008(3) -0.033(3)

loop_
_atom_type_symbol
_atom_type_description
_atom_type_scat_dispersion_real
_atom_type_scat_dispersion_imag
_atom_type_scat_source
C C 0.0033 0.0016 'International Tables Vol C Tables 4.2.6.8 and 6.1.1.4'
H H 0.0000 0.0000 'International Tables Vol C Tables 4.2.6.8 and 6.1.1.4'
Cl Cl 0.1484 0.1585 'International Tables Vol C Tables 4.2.6.8 and 6.1.1.4'
Cu Cu 0.3201 1.2651 'International Tables Vol C Tables 4.2.6.8 and 6.1.1.4'
N N 0.0061 0.0033 'International Tables Vol C Tables 4.2.6.8 and 6.1.1.4'
O O 0.0106 0.0060 'International Tables Vol C Tables 4.2.6.8 and 6.1.1.4'

loop_
_geom_angle_atom_site_label_1
_geom_angle_atom_site_label_2
_geom_angle_atom_site_label_3
_geom_angle
_geom_angle_site_symmetry_1
_geom_angle_site_symmetry_3
_geom_angle_publ_flag
N006 Cu1 O1 104.34(14) . . ?
N006 Cu1 O1 93.84(15) 7_575 . ?
N006 Cu1 N006 113.16(12) . 7_575 ?
N006 Cu1 O1A 81.1(4) 7_575 . ?
N006 Cu1 O1A 101.0(5) . . ?
N7 Cu1 O1 96.77(14) . . ?
N7 Cu1 O1 88.85(12) 7_575 . ?
N7 Cu1 N006 158.46(7) 7_575 . ?
N7 Cu1 N006 82.25(8) . . ?
N7 Cu1 N006 82.25(8) 7_575 7_575 ?
N7 Cu1 N006 158.46(7) . 7_575 ?
N7 Cu1 N7 79.29(10) 7_575 . ?
N7 Cu1 O1A 96.0(5) 7_575 . ?
N7 Cu1 O1A 111.7(4) . . ?
O2 Cl1 O1 108.8(7) . . ?
O3 Cl1 O1 109.9(5) . . ?
O3 Cl1 O2 107.4(6) . . ?
O4 Cl1 O1 107.8(6) . . ?
O4 Cl1 O2 110.0(6) . . ?
O4 Cl1 O3 112.8(7) . . ?
Cl1 O1 Cu1 145.4(4) . . ?
C3 N006 Cu1 107.56(16) . . ?
C3 N006 C5 108.1(2) . . ?
C3 N006 C7 109.3(2) . . ?
C5 N006 Cu1 106.45(13) . . ?
C7 N006 Cu1 116.82(17) . . ?
C7 N006 C5 108.3(2) . . ?
C1 N7 Cu1 118.36(14) . . ?
C8 N7 Cu1 118.54(14) . . ?
C8 N7 C1 122.73(18) . . ?
N7 C1 C1 111.92(11) . 7_575 ?
N7 C1 C4 119.5(2) . . ?
C4 C1 C1 128.51(14) . 7_575 ?
C4 C2 H2 119.4 . . ?
C6 C2 H2 119.4 . . ?
C6 C2 C4 121.2(2) . . ?
N006 C3 H3A 109.5 . . ?
N006 C3 H3B 109.5 . . ?
N006 C3 H3C 109.5 . . ?
H3A C3 H3B 109.5 . . ?
H3A C3 H3C 109.5 . . ?
H3B C3 H3C 109.5 . . ?
C1 C4 H4 120.8 . . ?
C2 C4 C1 118.4(2) . . ?
C2 C4 H4 120.8 . . ?
N006 C5 H5A 109.5 . . ?
N006 C5 H5B 109.5 . . ?
N006 C5 C8 110.78(19) . . ?
H5A C5 H5B 108.1 . . ?
C8 C5 H5A 109.5 . . ?
C8 C5 H5B 109.5 . . ?
C2 C6 H6 121.0 . . ?
C2 C6 C8 117.9(2) . . ?
C8 C6 H6 121.0 . . ?
N006 C7 H7A 109.5 . . ?
N006 C7 H7B 109.5 . . ?
N006 C7 H7C 109.5 . . ?
H7A C7 H7B 109.5 . . ?
H7A C7 H7C 109.5 . . ?
H7B C7 H7C 109.5 . . ?
N7 C8 C5 112.48(19) . . ?
N7 C8 C6 120.2(2) . . ?
C6 C8 C5 127.2(2) . . ?
O5 Cl2 O7 109.4(3) . . ?
O6 Cl2 O5 109.9(2) . . ?
O6 Cl2 O7 108.6(4) . . ?
O8 Cl2 O5 109.2(3) . . ?
O8 Cl2 O7 108.0(3) . . ?
O8 Cl2 O6 111.8(4) . . ?
O2A Cl1A O1A 108.7(9) . . ?
O3A Cl1A O1A 109.7(11) . . ?
O3A Cl1A O2A 112.6(12) . . ?
O3A Cl1A O4A 109.6(10) . . ?
O4A Cl1A O1A 107.9(11) . . ?
O4A Cl1A O2A 108.3(10) . . ?
Cl1A O1A Cu1 139.3(11) . . ?

loop_
_geom_bond_atom_site_label_1
_geom_bond_atom_site_label_2
_geom_bond_distance
_geom_bond_site_symmetry_2
_geom_bond_publ_flag
Cu1 O1 2.328(4) . ?
Cu1 N006 2.0540(19) . ?
Cu1 N006 2.0540(19) 7_575 ?
Cu1 N7 1.9423(16) 7_575 ?
Cu1 N7 1.9423(16) . ?
Cu1 O1A 2.290(13) . ?
Cl1 O1 1.453(5) . ?
Cl1 O2 1.435(13) . ?
Cl1 O3 1.418(6) . ?
Cl1 O4 1.406(7) . ?
N006 C3 1.487(3) . ?
N006 C5 1.490(3) . ?
N006 C7 1.489(3) . ?
N7 C1 1.345(2) . ?
N7 C8 1.325(3) . ?
C1 C1 1.474(4) 7_575 ?
C1 C4 1.383(3) . ?
C2 H2 0.9500 . ?
C2 C4 1.379(4) . ?
C2 C6 1.379(4) . ?
C3 H3A 0.9800 . ?
C3 H3B 0.9800 . ?
C3 H3C 0.9800 . ?
C4 H4 0.9500 . ?
C5 H5A 0.9900 . ?
C5 H5B 0.9900 . ?
C5 C8 1.507(3) . ?
C6 H6 0.9500 . ?
C6 C8 1.387(3) . ?
C7 H7A 0.9800 . ?
C7 H7B 0.9800 . ?
C7 H7C 0.9800 . ?
Cl2 O5 1.430(2) . ?
Cl2 O7 1.463(6) . ?
Cl2 O6 1.408(3) . ?
Cl2 O8 1.406(6) . ?
Cl1A O1A 1.431(12) . ?
Cl1A O2A 1.428(11) . ?
Cl1A O3A 1.416(13) . ?
Cl1A O4A 1.424(13) . ?

loop_
_geom_torsion_atom_site_label_1
_geom_torsion_atom_site_label_2
_geom_torsion_atom_site_label_3
_geom_torsion_atom_site_label_4
_geom_torsion
_geom_torsion_site_symmetry_1
_geom_torsion_site_symmetry_2
_geom_torsion_site_symmetry_3
_geom_torsion_site_symmetry_4
_geom_torsion_publ_flag
Cu1 N006 C5 C8 32.8(2) . . . . ?
Cu1 N7 C1 C1 -2.77(13) . . . 7_575 ?
Cu1 N7 C1 C4 174.47(14) . . . . ?
Cu1 N7 C8 C5 9.5(2) . . . . ?
Cu1 N7 C8 C6 -172.57(16) . . . . ?
O2 Cl1 O1 Cu1 -62.3(10) . . . . ?
O3 Cl1 O1 Cu1 55.0(15) . . . . ?
O4 Cl1 O1 Cu1 178.4(6) . . . . ?
N006 C5 C8 N7 -28.8(3) . . . . ?
N006 C5 C8 C6 153.5(2) . . . . ?
N7 C1 C4 C2 -2.2(3) . . . . ?
C1 N7 C8 C5 -177.55(18) . . . . ?
C1 N7 C8 C6 0.3(3) . . . . ?
C1 C1 C4 C2 174.54(14) 7_575 . . . ?
C2 C6 C8 N7 -1.5(3) . . . . ?
C2 C6 C8 C5 176.1(2) . . . . ?
C3 N006 C5 C8 -82.5(2) . . . . ?
C4 C2 C6 C8 0.8(3) . . . . ?
C6 C2 C4 C1 1.0(3) . . . . ?
C7 N006 C5 C8 159.16(19) . . . . ?
C8 N7 C1 C1 -175.69(15) . . . 7_575 ?
C8 N7 C1 C4 1.5(3) . . . . ?
O2A Cl1A O1A Cu1 -41(2) . . . . ?
O3A Cl1A O1A Cu1 82(2) . . . . ?
O4A Cl1A O1A Cu1 -158.2(18) . . . . ?
